data_2209166
loop_
_publ_author_name
'Deschamps, Jeffrey R.'
'Charles, Paul T.'
'Kusterbeck, Anne W.'

_publ_section_title
;
 Pentaerythritol trinitrate succinate: a hapten for pentaerythritol
 tetranitrate
;
_journal_coeditor_code FL2029
_journal_issue 6
_journal_name_full 'Acta Crystallographica Section E'
_journal_page_first o2446
_journal_page_last o2448
_journal_paper_doi 10.1107/S1600536806018411
_journal_volume 62
_journal_year 2006
_chemical_formula_iupac 'C10 H15 N3 O13'
_chemical_formula_moiety 'C10 H15 N3 O13'
_chemical_formula_sum 'C10 H15 N3 O13'
_chemical_formula_weight 385.25
_chemical_name_systematic
;
Pentaerythritol trinitrate succinate
;
_space_group_IT_number 14
_symmetry_cell_setting monoclinic
_symmetry_space_group_name_Hall '-P 2yn'
_symmetry_space_group_name_H-M 'P 1 21/n 1'
_atom_sites_solution_hydrogens geom
_atom_sites_solution_primary direct
_atom_sites_solution_secondary difmap
_audit_creation_method SHELXL-97
_cell_angle_alpha 90.00
_cell_angle_beta 92.6370(10)
_cell_angle_gamma 90.00
_cell_formula_units_Z 4
_cell_length_a 10.3592(9)
_cell_length_b 11.9156(10)
_cell_length_c 13.4905(11)
_cell_measurement_reflns_used 1118
_cell_measurement_temperature 306(2)
_cell_measurement_theta_max 26.05
_cell_measurement_theta_min 2.61
_cell_volume 1663.5(2)
_computing_cell_refinement APEX2
_computing_data_collection 'APEX2 (Bruker, 2006)'
_computing_data_reduction 'SAINT (Bruker, 2005) and XPREP (Bruker, 2001)'
_computing_molecular_graphics SHELXTL
_computing_publication_material SHELXTL
_computing_structure_refinement SHELXTL
_computing_structure_solution 'SHELXTL (Bruker, 2000)'
_diffrn_ambient_temperature 306(2)
_diffrn_measured_fraction_theta_full 0.996
_diffrn_measured_fraction_theta_max 0.996
_diffrn_measurement_device_type 'Bruker SMART APEX-II CCD'
_diffrn_measurement_method \w
_diffrn_radiation_monochromator graphite
_diffrn_radiation_source 'fine-focus sealed tube'
_diffrn_radiation_type MoK\a
_diffrn_radiation_wavelength 0.71073
_diffrn_reflns_av_R_equivalents 0.0172
_diffrn_reflns_av_sigmaI/netI 0.0291
_diffrn_reflns_limit_h_max 13
_diffrn_reflns_limit_h_min -13
_diffrn_reflns_limit_k_max 15
_diffrn_reflns_limit_k_min -15
_diffrn_reflns_limit_l_max 17
_diffrn_reflns_limit_l_min 0
_diffrn_reflns_number 7689
_diffrn_reflns_theta_full 28.10
_diffrn_reflns_theta_max 28.10
_diffrn_reflns_theta_min 2.28
_diffrn_standards_decay_% 0
_diffrn_standards_interval_time variable
_diffrn_standards_number 2573
_exptl_absorpt_coefficient_mu 0.145
_exptl_absorpt_correction_T_max 0.9885
_exptl_absorpt_correction_T_min 0.9361
_exptl_absorpt_correction_type multi-scan
_exptl_absorpt_process_details '(TWINABS; Bruker, 2003)'
_exptl_crystal_colour colorless
_exptl_crystal_density_diffrn 1.537
_exptl_crystal_density_method 'not measured'
_exptl_crystal_description plate
_exptl_crystal_F_000 800
_exptl_crystal_size_max 0.461
_exptl_crystal_size_mid 0.345
_exptl_crystal_size_min 0.080
_refine_diff_density_max 0.241
_refine_diff_density_min -0.186
_refine_ls_extinction_method none
_refine_ls_goodness_of_fit_ref 1.253
_refine_ls_hydrogen_treatment constr
_refine_ls_matrix_type full
_refine_ls_number_parameters 276
_refine_ls_number_reflns 4028
_refine_ls_number_restraints 8
_refine_ls_restrained_S_all 1.252
_refine_ls_R_factor_all 0.0595
_refine_ls_R_factor_gt 0.0425
_refine_ls_shift/su_max 0.003
_refine_ls_shift/su_mean 0.000
_refine_ls_structure_factor_coef Fsqd
_refine_ls_weighting_details 'calc w=1/[\s^2^(Fo^2^)+(0.0658P)^2^] where P=(Fo^2^+2Fc^2^)/3'
_refine_ls_weighting_scheme calc
_refine_ls_wR_factor_gt 0.1225
_refine_ls_wR_factor_ref 0.1316
_reflns_number_gt 2963
_reflns_number_total 4028
_reflns_threshold_expression I>2\s(I)
_cod_data_source_file fl2029.cif
_cod_data_source_block I
_cod_original_sg_symbol_H-M 'P 21/n'
_cod_database_code 2209166
_cod_database_fobs_code 2209166

loop_
_symmetry_equiv_pos_as_xyz
'x, y, z'
'-x+1/2, y+1/2, -z+1/2'
'-x, -y, -z'
'x-1/2, -y-1/2, z-1/2'

loop_
_atom_site_type_symbol
_atom_site_label
_atom_site_fract_x
_atom_site_fract_y
_atom_site_fract_z
_atom_site_U_iso_or_equiv
_atom_site_adp_type
_atom_site_calc_flag
_atom_site_refinement_flags
_atom_site_occupancy
_atom_site_disorder_assembly
_atom_site_disorder_group
C C1 0.66792(13) 0.16667(12) 0.70113(9) 0.0392(3) Uani d . 1 . .
C C2 0.6652(7) 0.1661(6) 0.8168(4) 0.0453(18) Uani d PD 0.673(16) A 1
H H2A 0.5811 0.1891 0.8382 0.054 Uiso calc PR 0.673(16) A 1
H H2B 0.6847 0.0920 0.8430 0.054 Uiso calc PR 0.673(16) A 1
O O3 0.7643(10) 0.2463(8) 0.8495(5) 0.0576(18) Uani d PD 0.673(16) A 1
N N4 0.7935(8) 0.2392(7) 0.9504(2) 0.078(2) Uani d PD 0.673(16) A 1
O O4 0.7132(9) 0.1861(8) 1.0010(5) 0.093(2) Uani d PD 0.673(16) A 1
O O4' 0.8768(10) 0.3032(10) 0.9761(4) 0.144(3) Uani d PD 0.673(16) A 1
C C2A 0.6714(12) 0.1560(12) 0.8109(10) 0.043(3) Uani d PD 0.327(16) A 2
H H2AA 0.5846 0.1490 0.8342 0.052 Uiso calc PR 0.327(16) A 2
H H2AB 0.7208 0.0904 0.8320 0.052 Uiso calc PR 0.327(16) A 2
O O3A 0.732(2) 0.2577(17) 0.8498(10) 0.060(4) Uani d PD 0.327(16) A 2
N N4A 0.7531(12) 0.2648(9) 0.9517(8) 0.086(4) Uiso d PD 0.327(16) A 2
O O4A 0.7636(15) 0.1654(11) 0.9931(10) 0.079(3) Uani d PD 0.327(16) A 2
O O4B 0.8125(16) 0.3457(10) 0.9780(10) 0.112(4) Uani d PD 0.327(16) A 2
C C5 0.80146(13) 0.12840(14) 0.66994(10) 0.0448(3) Uani d . 1 A .
H H5A 0.8688 0.1712 0.7050 0.054 Uiso calc R 1 . .
H H5B 0.8143 0.0495 0.6851 0.054 Uiso calc R 1 . .
O O6 0.80551(10) 0.14710(10) 0.56424(7) 0.0504(3) Uani d . 1 . .
N N7 0.92841(14) 0.13775(13) 0.52746(10) 0.0581(4) Uani d . 1 A .
O O7' 1.01292(14) 0.10376(19) 0.58251(10) 0.1013(6) Uani d . 1 . .
O O7 0.93322(14) 0.16550(13) 0.44252(9) 0.0779(4) Uani d . 1 . .
C C8 0.56085(14) 0.09001(12) 0.65865(11) 0.0466(3) Uani d . 1 A .
H H8A 0.4766 0.1210 0.6714 0.056 Uiso calc R 1 . .
H H8B 0.5675 0.0815 0.5876 0.056 Uiso calc R 1 . .
O O9 0.57847(10) -0.01702(8) 0.70795(8) 0.0486(3) Uani d . 1 . .
N N10 0.47722(15) -0.09157(12) 0.68768(12) 0.0609(4) Uani d . 1 A .
O O10' 0.39650(14) -0.06608(13) 0.62542(12) 0.0836(4) Uani d . 1 . .
O O10 0.48580(14) -0.17410(10) 0.73902(14) 0.0870(5) Uani d . 1 . .
C C11 0.64075(14) 0.28536(13) 0.66194(11) 0.0464(3) Uani d . 1 A .
H H11A 0.7096 0.3358 0.6842 0.056 Uiso calc R 1 . .
H H11B 0.6357 0.2852 0.5900 0.056 Uiso calc R 1 . .
O O12 0.51993(10) 0.32176(8) 0.69940(8) 0.0495(3) Uani d . 1 . .
C C13 0.48627(14) 0.42864(12) 0.67899(10) 0.0412(3) Uani d . 1 A .
O O13 0.55590(11) 0.49160(9) 0.63719(9) 0.0601(3) Uani d . 1 . .
C C14 0.35646(14) 0.45552(13) 0.71725(10) 0.0435(3) Uani d . 1 . .
H H14A 0.3570 0.4376 0.7874 0.052 Uiso calc R 1 A .
H H14B 0.2920 0.4084 0.6834 0.052 Uiso calc R 1 . .
C C15 0.31788(15) 0.57775(13) 0.70310(11) 0.0472(3) Uani d . 1 A .
H H15A 0.2442 0.5931 0.7429 0.057 Uiso calc R 1 . .
H H15B 0.3887 0.6248 0.7279 0.057 Uiso calc R 1 . .
C C16 0.28353(14) 0.61033(13) 0.59673(11) 0.0474(3) Uani d . 1 . .
H H16A 0.2818 0.6916 0.5921 0.057 Uiso calc R 1 A .
H H16B 0.3510 0.5836 0.5552 0.057 Uiso calc R 1 . .
C C17 0.15711(13) 0.56562(11) 0.55702(10) 0.0394(3) Uani d . 1 A .
O O17' 0.08165(10) 0.51459(10) 0.60732(7) 0.0509(3) Uani d . 1 . .
O O17 0.13294(10) 0.58726(10) 0.46251(7) 0.0542(3) Uani d . 1 . .
H H17A 0.0665 0.5550 0.4434 0.081 Uiso calc R 1 A .

loop_
_atom_site_aniso_label
_atom_site_aniso_U_11
_atom_site_aniso_U_22
_atom_site_aniso_U_33
_atom_site_aniso_U_12
_atom_site_aniso_U_13
_atom_site_aniso_U_23
C1 0.0389(7) 0.0421(7) 0.0365(7) -0.0013(6) -0.0007(5) 0.0080(5)
C2 0.063(4) 0.042(3) 0.031(2) -0.007(2) -0.0020(18) 0.0118(19)
O3 0.067(4) 0.068(3) 0.0372(15) -0.033(3) -0.0017(16) 0.0048(14)
N4 0.104(4) 0.097(3) 0.0305(14) -0.049(4) -0.0124(15) 0.0047(15)
O4 0.124(5) 0.112(4) 0.0444(16) -0.043(3) 0.007(3) 0.0115(18)
O4' 0.175(6) 0.194(7) 0.061(2) -0.124(5) -0.037(3) 0.010(3)
C2A 0.025(4) 0.044(5) 0.061(7) -0.015(3) 0.015(4) -0.017(4)
O3A 0.067(9) 0.070(4) 0.044(3) -0.025(5) 0.010(3) -0.003(3)
O4A 0.099(7) 0.102(6) 0.035(3) -0.034(5) -0.001(4) 0.013(3)
O4B 0.129(8) 0.124(7) 0.084(5) -0.068(6) 0.011(5) -0.036(5)
C5 0.0430(8) 0.0526(8) 0.0384(7) 0.0035(6) -0.0032(5) 0.0079(6)
O6 0.0467(6) 0.0663(7) 0.0380(5) 0.0079(5) -0.0006(4) 0.0032(5)
N7 0.0572(8) 0.0700(9) 0.0476(8) 0.0099(7) 0.0077(6) -0.0047(7)
O7' 0.0596(8) 0.1795(18) 0.0648(9) 0.0421(10) 0.0028(7) 0.0094(10)
O7 0.0895(9) 0.0992(11) 0.0463(7) 0.0126(8) 0.0175(6) 0.0015(7)
C8 0.0436(8) 0.0487(8) 0.0469(8) -0.0026(6) -0.0048(6) 0.0085(6)
O9 0.0494(6) 0.0392(5) 0.0566(6) -0.0038(4) -0.0039(4) 0.0012(4)
N10 0.0547(9) 0.0443(8) 0.0840(11) -0.0070(6) 0.0087(8) -0.0117(7)
O10' 0.0612(8) 0.0812(10) 0.1062(11) -0.0156(7) -0.0190(8) -0.0118(8)
O10 0.0861(10) 0.0408(7) 0.1349(14) -0.0090(6) 0.0160(9) 0.0077(8)
C11 0.0434(8) 0.0467(8) 0.0496(8) 0.0022(6) 0.0082(6) 0.0124(6)
O12 0.0468(6) 0.0429(6) 0.0598(6) 0.0043(4) 0.0120(5) 0.0140(4)
C13 0.0412(7) 0.0413(7) 0.0404(7) -0.0021(6) -0.0068(5) 0.0046(6)
O13 0.0498(6) 0.0483(6) 0.0829(8) -0.0017(5) 0.0098(6) 0.0192(6)
C14 0.0429(8) 0.0475(8) 0.0398(7) -0.0008(6) -0.0023(6) 0.0054(6)
C15 0.0448(8) 0.0464(8) 0.0495(8) 0.0000(6) -0.0061(6) -0.0051(6)
C16 0.0424(8) 0.0438(8) 0.0552(8) -0.0022(6) -0.0055(6) 0.0098(6)
C17 0.0365(7) 0.0386(7) 0.0430(7) 0.0048(6) 0.0012(5) 0.0025(6)
O17' 0.0408(5) 0.0665(7) 0.0452(6) -0.0074(5) 0.0009(4) 0.0065(5)
O17 0.0479(6) 0.0690(7) 0.0451(6) -0.0144(5) -0.0047(4) 0.0095(5)

loop_
_atom_type_symbol
_atom_type_description
_atom_type_scat_dispersion_real
_atom_type_scat_dispersion_imag
_atom_type_scat_source
C C 0.0033 0.0016 'International Tables Vol C Tables 4.2.6.8 and 6.1.1.4'
H H 0.0000 0.0000 'International Tables Vol C Tables 4.2.6.8 and 6.1.1.4'
N N 0.0061 0.0033 'International Tables Vol C Tables 4.2.6.8 and 6.1.1.4'
O O 0.0106 0.0060 'International Tables Vol C Tables 4.2.6.8 and 6.1.1.4'

loop_
_geom_angle_atom_site_label_1
_geom_angle_atom_site_label_2
_geom_angle_atom_site_label_3
_geom_angle
C2A C1 C8 107.9(4)
C2A C1 C5 105.5(6)
C8 C1 C5 111.57(12)
C2A C1 C11 114.8(6)
C8 C1 C11 107.69(11)
C5 C1 C11 109.49(11)
C2A C1 C2 5.3(9)
C8 C1 C2 109.0(2)
C5 C1 C2 109.3(3)
C11 C1 C2 109.7(3)
O3 C2 C1 104.8(4)
O3 C2 H2A 110.8
C1 C2 H2A 110.8
O3 C2 H2B 110.8
C1 C2 H2B 110.8
H2A C2 H2B 108.9
N4 O3 C2 112.2(6)
O4' N4 O4 130.3(5)
O4' N4 O3 111.7(5)
O4 N4 O3 116.1(6)
O3A C2A C1 106.2(9)
O3A C2A H2AA 110.5
C1 C2A H2AA 110.5
O3A C2A H2AB 110.5
C1 C2A H2AB 110.5
H2AA C2A H2AB 108.7
N4A O3A C2A 117.0(14)
O4B N4A O4A 125.0(12)
O4B N4A O3A 113.5(12)
O4A N4A O3A 111.9(12)
O6 C5 C1 106.99(10)
O6 C5 H5A 110.3
C1 C5 H5A 110.3
O6 C5 H5B 110.3
C1 C5 H5B 110.3
H5A C5 H5B 108.6
N7 O6 C5 114.06(10)
O7' N7 O7 128.97(15)
O7' N7 O6 117.54(13)
O7 N7 O6 113.49(13)
O9 C8 C1 106.30(11)
O9 C8 H8A 110.5
C1 C8 H8A 110.5
O9 C8 H8B 110.5
C1 C8 H8B 110.5
H8A C8 H8B 108.7
N10 O9 C8 113.23(11)
O10' N10 O10 129.92(16)
O10' N10 O9 118.15(15)
O10 N10 O9 111.92(16)
O12 C11 C1 107.84(11)
O12 C11 H11A 110.1
C1 C11 H11A 110.1
O12 C11 H11B 110.1
C1 C11 H11B 110.1
H11A C11 H11B 108.5
C13 O12 C11 115.79(11)
O13 C13 O12 122.16(14)
O13 C13 C14 126.69(13)
O12 C13 C14 111.13(12)
C13 C14 C15 113.38(12)
C13 C14 H14A 108.9
C15 C14 H14A 108.9
C13 C14 H14B 108.9
C15 C14 H14B 108.9
H14A C14 H14B 107.7
C16 C15 C14 114.46(12)
C16 C15 H15A 108.6
C14 C15 H15A 108.6
C16 C15 H15B 108.6
C14 C15 H15B 108.6
H15A C15 H15B 107.6
C17 C16 C15 114.43(12)
C17 C16 H16A 108.7
C15 C16 H16A 108.7
C17 C16 H16B 108.7
C15 C16 H16B 108.7
H16A C16 H16B 107.6
O17' C17 O17 122.62(13)
O17' C17 C16 123.56(13)
O17 C17 C16 113.82(12)
C17 O17 H17A 109.5

loop_
_geom_bond_atom_site_label_1
_geom_bond_atom_site_label_2
_geom_bond_distance
C1 C2A 1.485(14)
C1 C8 1.528(2)
C1 C5 1.534(2)
C1 C11 1.531(2)
C1 C2 1.562(6)
C2 O3 1.456(7)
C2 H2A 0.9700
C2 H2B 0.9700
O3 N4 1.384(6)
N4 O4' 1.191(5)
N4 O4 1.269(7)
C2A O3A 1.453(14)
C2A H2AA 0.9700
C2A H2AB 0.9700
O3A N4A 1.385(12)
N4A O4B 1.189(12)
N4A O4A 1.311(13)
C5 O6 1.4457(16)
C5 H5A 0.9700
C5 H5B 0.9700
O6 N7 1.3921(17)
N7 O7' 1.1926(19)
N7 O7 1.1959(18)
C8 O9 1.4461(18)
C8 H8A 0.9700
C8 H8B 0.9700
O9 N10 1.3919(17)
N10 O10' 1.197(2)
N10 O10 1.204(2)
C11 O12 1.4381(17)
C11 H11A 0.9700
C11 H11B 0.9700
O12 C13 1.3456(17)
C13 O13 1.1994(17)
C13 C14 1.497(2)
C14 C15 1.520(2)
C14 H14A 0.9700
C14 H14B 0.9700
C15 C16 1.513(2)
C15 H15A 0.9700
C15 H15B 0.9700
C16 C17 1.490(2)
C16 H16A 0.9700
C16 H16B 0.9700
C17 O17' 1.2207(16)
C17 O17 1.3135(16)
O17 H17A 0.8200

loop_
_geom_torsion_atom_site_label_1
_geom_torsion_atom_site_label_2
_geom_torsion_atom_site_label_3
_geom_torsion_atom_site_label_4
_geom_torsion
C2A C1 C2 O3 105(7)
C8 C1 C2 O3 -176.5(6)
C5 C1 C2 O3 61.2(7)
C11 C1 C2 O3 -58.8(7)
C1 C2 O3 N4 -167.4(8)
C2 O3 N4 O4' 178.3(8)
C2 O3 N4 O4 -15.5(14)
C8 C1 C2A O3A -157.5(12)
C5 C1 C2A O3A 83.1(14)
C11 C1 C2A O3A -37.5(14)
C2 C1 C2A O3A -54(6)
C1 C2A O3A N4A -176.7(15)
C2A O3A N4A O4B 174.3(15)
C2A O3A N4A O4A 26(2)
C2A C1 C5 O6 -175.0(5)
C8 C1 C5 O6 68.09(14)
C11 C1 C5 O6 -51.02(16)
C2 C1 C5 O6 -171.2(3)
C1 C5 O6 N7 167.87(12)
C5 O6 N7 O7' 8.2(2)
C5 O6 N7 O7 -172.13(14)
C2A C1 C8 O9 -47.5(7)
C5 C1 C8 O9 67.92(14)
C11 C1 C8 O9 -171.91(11)
C2 C1 C8 O9 -52.9(3)
C1 C8 O9 N10 171.33(11)
C8 O9 N10 O10' 8.2(2)
C8 O9 N10 O10 -171.15(14)
C2A C1 C11 O12 -57.0(5)
C8 C1 C11 O12 63.16(15)
C5 C1 C11 O12 -175.35(11)
C2 C1 C11 O12 -55.4(3)
C1 C11 O12 C13 174.56(12)
C11 O12 C13 O13 -4.1(2)
C11 O12 C13 C14 177.31(11)
O13 C13 C14 C15 -2.8(2)
O12 C13 C14 C15 175.68(12)
C13 C14 C15 C16 71.83(16)
C14 C15 C16 C17 72.66(17)
C15 C16 C17 O17' 5.7(2)
C15 C16 C17 O17 -175.09(12)
